data_4003372
loop_
_publ_author_name
'Lermer, Claudia'
'Senocrate, Alessandro'
'Moudrakovski, Igor'
'Seewald, Tobias'
'Hatz, Anna-Katharina'
'Mayer, Peter'
'Pielnhofer, Florian'
'Jaser, Julian A.'
'Schmidt-Mende, Lukas'
'Maier, Joachim'
'Lotsch, Bettina V.'

_publ_section_title
;
 Completing the Picture of 2-(Aminomethylpyridinium) Lead Hybrid
 Perovskites: Insights into Structure, Conductivity Behavior, and Optical
 Properties
;
_journal_issue 18
_journal_name_full 'Chemistry of Materials'
_journal_page_first 6289
_journal_paper_doi 10.1021/acs.chemmater.8b01840
_journal_volume 30
_journal_year 2018
_chemical_formula_moiety 'I21 Pb5, 6(C6 H10 N2), I, 3(H2 O)'
_chemical_formula_sum 'C36 H66 I22 N12 O3 Pb5'
_chemical_formula_weight 4542.75
_space_group_crystal_system orthorhombic
_space_group_IT_number 62
_space_group_name_Hall '-P 2ac 2n'
_space_group_name_H-M_alt 'P n m a'
_atom_sites_solution_hydrogens mixed
_audit_block_code Pb5I21_6C6H10N2_I_3H2O
_audit_creation_method SHELXL-2014
_audit_update_record 02-Sep-15
_cell_angle_alpha 90
_cell_angle_beta 90
_cell_angle_gamma 90
_cell_formula_units_Z 4
_cell_length_a 26.3268(8)
_cell_length_b 12.8308(4)
_cell_length_c 26.0929(8)
_cell_measurement_reflns_used 9446
_cell_measurement_temperature 100(2)
_cell_measurement_theta_max 26.3847
_cell_measurement_theta_min 2.7973
_cell_volume 8814.0(5)
_computing_cell_refinement 'APEX2 v2012.4-3 (Bruker AXS)'
_computing_data_collection 'Bruker Instrument Service v3.0.21'
_computing_data_reduction 'SAINT V8.18C (Bruker AXS Inc., 2011)'
_computing_structure_refinement
;
Sheldrick, G. M. (2008).
<i>Acta Cryst.</i> A<b>64</b>, 112--122.
;
_computing_structure_solution
;
Sheldrick, G. M. (2008).
<i>Acta Cryst.</i> A<b>64</b>, 112--122.
;
_diffrn_ambient_temperature 100(2)
_diffrn_detector_area_resol_mean 10.4167
_diffrn_measured_fraction_theta_full 0.996
_diffrn_measured_fraction_theta_max 0.996
_diffrn_measurement_device 'fixed-chi three-circle diffractometer'
_diffrn_measurement_device_type 'Bruker D8Venture'
_diffrn_measurement_method 'mix of phi and omega scans'
_diffrn_radiation_collimation 'focusing mirrors'
_diffrn_radiation_monochromator 'focusing mirrors'
_diffrn_radiation_type MoK\a
_diffrn_radiation_wavelength 0.71073
_diffrn_reflns_av_R_equivalents 0.0481
_diffrn_reflns_av_unetI/netI 0.0184
_diffrn_reflns_Laue_measured_fraction_full 0.996
_diffrn_reflns_Laue_measured_fraction_max 0.996
_diffrn_reflns_limit_h_max 32
_diffrn_reflns_limit_h_min -32
_diffrn_reflns_limit_k_max 16
_diffrn_reflns_limit_k_min -16
_diffrn_reflns_limit_l_max 32
_diffrn_reflns_limit_l_min -32
_diffrn_reflns_number 155411
_diffrn_reflns_point_group_measured_fraction_full 0.996
_diffrn_reflns_point_group_measured_fraction_max 0.996
_diffrn_reflns_theta_full 26.430
_diffrn_reflns_theta_max 26.37
_diffrn_reflns_theta_min 3.095
_diffrn_source 'rotating anode (TXS)'
_diffrn_source_current 50
_diffrn_source_power 2.5
_diffrn_source_type 'Bruker TXS'
_diffrn_source_voltage 50
_exptl_absorpt_coefficient_mu 17.261
_exptl_absorpt_correction_T_max 0.6465
_exptl_absorpt_correction_T_min 0.3736
_exptl_absorpt_correction_type multi-scan
_exptl_absorpt_process_details 'SADABS V2014/4 (Bruker AXS Inc.)'
_exptl_crystal_colour yellow
_exptl_crystal_density_diffrn 3.423
_exptl_crystal_density_method 'not measured'
_exptl_crystal_description platelet
_exptl_crystal_F_000 7864
_exptl_crystal_size_max 0.100
_exptl_crystal_size_mid 0.060
_exptl_crystal_size_min 0.020
_refine_diff_density_max 1.195
_refine_diff_density_min -1.262
_refine_diff_density_rms 0.213
_refine_ls_extinction_method none
_refine_ls_goodness_of_fit_ref 1.046
_refine_ls_hydrogen_treatment mixed
_refine_ls_matrix_type full
_refine_ls_number_parameters 398
_refine_ls_number_reflns 9446
_refine_ls_number_restraints 4
_refine_ls_restrained_S_all 1.046
_refine_ls_R_factor_all 0.0258
_refine_ls_R_factor_gt 0.0181
_refine_ls_shift/su_max 0.002
_refine_ls_shift/su_mean 0.000
_refine_ls_structure_factor_coef Fsqd
_refine_ls_weighting_details 'w=1/[\s^2^(Fo^2^)+(0.0145P)^2^+18.7051P] where P=(Fo^2^+2Fc^2^)/3'
_refine_ls_weighting_scheme calc
_refine_ls_wR_factor_gt 0.0334
_refine_ls_wR_factor_ref 0.0353
_reflns_Friedel_coverage 0.000
_reflns_number_gt 8272
_reflns_number_total 9446
_reflns_threshold_expression 'I > 2\s(I)'
_cod_data_source_file cm8b01840_si_003.cif
_cod_data_source_block tv300
_cod_database_code 4003372
_shelx_space_group_comment
;
The symmetry employed for this shelxl refinement is uniquely defined
by the following loop, which should always be used as a source of
symmetry information in preference to the above space-group names.
They are only intended as comments.
;
_shelxl_version_number 2014-3

loop_
_space_group_symop_operation_xyz
'x, y, z'
'-x+1/2, -y, z+1/2'
'x+1/2, -y+1/2, -z+1/2'
'-x, y+1/2, -z'
'-x, -y, -z'
'x-1/2, y, -z-1/2'
'-x-1/2, y-1/2, z-1/2'
'x, -y-1/2, z'

loop_
_atom_site_label
_atom_site_type_symbol
_atom_site_fract_x
_atom_site_fract_y
_atom_site_fract_z
_atom_site_U_iso_or_equiv
_atom_site_adp_type
_atom_site_occupancy
_atom_site_site_symmetry_order
_atom_site_calc_flag
_atom_site_refinement_flags_posn
_atom_site_refinement_flags_adp
_atom_site_refinement_flags_occupancy
C1 C 0.21391(16) 0.4628(3) 0.74241(15) 0.0173(9) Uani 1 1 d . . .
H1A H 0.1763 0.4649 0.7419 0.021 Uiso 1 1 calc R U .
H1B H 0.2245 0.3926 0.7540 0.021 Uiso 1 1 calc R U .
C2 C 0.23390(15) 0.4822(3) 0.68922(15) 0.0129(8) Uani 1 1 d . . .
C3 C 0.21186(16) 0.5507(3) 0.65575(14) 0.0141(8) Uani 1 1 d . . .
H3 H 0.1829 0.5900 0.6658 0.017 Uiso 1 1 calc R U .
C4 C 0.23225(16) 0.5622(3) 0.60685(15) 0.0152(9) Uani 1 1 d . . .
H4 H 0.2175 0.6099 0.5834 0.018 Uiso 1 1 calc R U .
C5 C 0.27418(15) 0.5037(3) 0.59257(15) 0.0156(9) Uani 1 1 d . . .
H5 H 0.2881 0.5105 0.5592 0.019 Uiso 1 1 calc R U .
C6 C 0.29543(16) 0.4357(3) 0.62742(15) 0.0142(8) Uani 1 1 d . . .
H6 H 0.3241 0.3948 0.6182 0.017 Uiso 1 1 calc R U .
C7 C 0.09624(15) 0.5991(3) 0.42049(15) 0.0148(8) Uani 1 1 d . . .
H7A H 0.1163 0.6385 0.3949 0.018 Uiso 1 1 calc R U .
H7B H 0.0814 0.6498 0.4449 0.018 Uiso 1 1 calc R U .
C8 C 0.13075(15) 0.5264(3) 0.44897(15) 0.0134(8) Uani 1 1 d . . .
C9 C 0.17880(17) 0.5095(4) 0.43392(15) 0.0258(11) Uani 1 1 d . . .
H9 H 0.1918 0.5425 0.4041 0.031 Uiso 1 1 calc R U .
C10 C 0.20982(18) 0.4414(4) 0.46334(18) 0.0363(13) Uani 1 1 d . . .
H10 H 0.2435 0.4267 0.4525 0.044 Uiso 1 1 calc R U .
C11 C 0.19162(19) 0.3977(3) 0.50662(19) 0.0309(12) Uani 1 1 d . . .
H11 H 0.2123 0.3522 0.5264 0.037 Uiso 1 1 calc R U .
C12 C 0.14309(18) 0.4194(4) 0.5217(2) 0.0381(14) Uani 1 1 d . . .
H12 H 0.1299 0.3901 0.5524 0.046 Uiso 1 1 calc R U .
C13 C 0.49188(16) 0.5093(3) 0.34070(16) 0.0183(9) Uani 1 1 d . . .
H13A H 0.4744 0.4425 0.3339 0.022 Uiso 1 1 calc R U .
H13B H 0.4662 0.5599 0.3530 0.022 Uiso 1 1 calc R U .
C14 C 0.53149(16) 0.4932(3) 0.38186(15) 0.0144(9) Uani 1 1 d . . .
C15 C 0.57072(15) 0.4235(3) 0.37867(15) 0.0137(8) Uani 1 1 d . . .
H15 H 0.5752 0.3827 0.3486 0.016 Uiso 1 1 calc R U .
C16 C 0.55820(17) 0.5429(3) 0.46485(15) 0.0209(10) Uani 1 1 d . . .
H16 H 0.5535 0.5861 0.4941 0.025 Uiso 1 1 calc R U .
C17 C 0.59740(16) 0.4731(3) 0.46307(16) 0.0199(9) Uani 1 1 d . . .
H17 H 0.6199 0.4660 0.4913 0.024 Uiso 1 1 calc R U .
C18 C 0.60383(16) 0.4128(3) 0.41937(15) 0.0168(9) Uani 1 1 d . . .
H18 H 0.6310 0.3641 0.4175 0.020 Uiso 1 1 calc R U .
I1 I 0.40727(2) 0.7500 0.28796(2) 0.01702(8) Uani 1 2 d S T P
I2 I 0.54750(2) 0.7500 0.19549(2) 0.01191(8) Uani 1 2 d S T P
I3 I 0.47170(2) 0.7500 0.05057(2) 0.01247(8) Uani 1 2 d S T P
I4 I 0.31749(2) 0.7500 0.13588(2) 0.01453(8) Uani 1 2 d S T P
I5 I 0.43696(2) 0.49920(2) 0.17608(2) 0.01424(6) Uani 1 1 d . . .
I6 I 0.55230(2) 0.2500 0.11089(2) 0.01411(8) Uani 1 2 d S T P
I7 I 0.38333(2) 0.2500 0.06817(2) 0.01739(8) Uani 1 2 d S T P
I8 I 0.35599(2) 0.2500 0.25833(2) 0.01475(8) Uani 1 2 d S T P
I9 I 0.51901(2) 0.2500 0.27033(2) 0.01414(8) Uani 1 2 d S T P
I10 I 0.63169(2) 0.49701(2) 0.21855(2) 0.01503(6) Uani 1 1 d . . .
I11 I 0.72512(2) 0.2500 0.14114(2) 0.01668(8) Uani 1 2 d S T P
I12 I 0.68708(2) 0.2500 0.31478(2) 0.01805(8) Uani 1 2 d S T P
I13 I 0.46146(2) 0.2500 0.42031(2) 0.01371(8) Uani 1 2 d S T P
I14 I 0.32376(2) 0.2500 0.50921(2) 0.01662(8) Uani 1 2 d S T P
I15 I 0.34434(2) 0.50069(2) 0.38934(2) 0.01629(6) Uani 1 1 d . . .
I16 I 0.44287(2) 0.7500 0.45339(2) 0.01354(8) Uani 1 2 d S T P
I17 I 0.28576(2) 0.7500 0.50336(2) 0.01793(8) Uani 1 2 d S T P
I18 I 0.22320(2) 0.7500 0.35056(2) 0.02350(9) Uani 1 2 d S T P
I19 I 0.58325(2) 0.7500 0.35269(2) 0.01418(8) Uani 1 2 d S T P
N1 N 0.23333(13) 0.5425(3) 0.77884(13) 0.0183(8) Uani 1 1 d . . .
H1C H 0.2678 0.5376 0.7809 0.028 Uiso 1 1 calc R U .
H1D H 0.2195 0.5315 0.8103 0.028 Uiso 1 1 calc R U .
H1E H 0.2246 0.6072 0.7675 0.028 Uiso 1 1 calc R U .
N2 N 0.27527(12) 0.4280(2) 0.67429(12) 0.0124(7) Uani 1 1 d . . .
H2 H 0.2897 0.3856 0.6965 0.015 Uiso 1 1 calc R U .
N3 N 0.05406(13) 0.5421(3) 0.39367(12) 0.0160(7) Uani 1 1 d . . .
H3A H 0.0675 0.4917 0.3732 0.024 Uiso 1 1 calc R U .
H3B H 0.0359 0.5878 0.3742 0.024 Uiso 1 1 calc R U .
H3C H 0.0333 0.5122 0.4173 0.024 Uiso 1 1 calc R U .
N4 N 0.11409(15) 0.4827(3) 0.49298(15) 0.0316(10) Uani 1 1 d . . .
H4A H 0.0829 0.4962 0.5032 0.038 Uiso 1 1 calc R U .
N5 N 0.51498(13) 0.5487(3) 0.29223(12) 0.0175(8) Uani 1 1 d . . .
H5A H 0.5322 0.6088 0.2987 0.026 Uiso 1 1 calc R U .
H5B H 0.4900 0.5612 0.2689 0.026 Uiso 1 1 calc R U .
H5C H 0.5368 0.5001 0.2796 0.026 Uiso 1 1 calc R U .
N6 N 0.52637(13) 0.5497(3) 0.42461(13) 0.0171(8) Uani 1 1 d . . .
H6A H 0.5008 0.5937 0.4266 0.020 Uiso 1 1 calc R U .
O1 O 0.47911(12) 0.4406(2) 0.03933(11) 0.0202(7) Uani 1 1 d D . .
H911 H 0.4619(16) 0.403(3) 0.0574(16) 0.030 Uiso 1 1 d D U .
H912 H 0.4958(16) 0.397(3) 0.0235(16) 0.030 Uiso 1 1 d D U .
O2 O 0.31320(16) 0.2500 0.72450(15) 0.0151(9) Uani 1 2 d DS T P
H921 H 0.314(2) 0.2500 0.7561(8) 0.023 Uiso 1 2 d DS U P
H922 H 0.3422(11) 0.2500 0.714(2) 0.023 Uiso 1 2 d DS U P
Pb1 Pb 0.42908(2) 0.7500 0.17118(2) 0.01014(5) Uani 1 2 d S T P
Pb2 Pb 0.44601(2) 0.2500 0.17466(2) 0.01104(5) Uani 1 2 d S T P
Pb3 Pb 0.62883(2) 0.2500 0.21410(2) 0.01116(5) Uani 1 2 d S T P
Pb4 Pb 0.35015(2) 0.2500 0.39697(2) 0.00993(5) Uani 1 2 d S T P
Pb5 Pb 0.33484(2) 0.7500 0.39960(2) 0.01072(5) Uani 1 2 d S T P

loop_
_atom_site_aniso_label
_atom_site_aniso_U_11
_atom_site_aniso_U_22
_atom_site_aniso_U_33
_atom_site_aniso_U_23
_atom_site_aniso_U_13
_atom_site_aniso_U_12
C1 0.021(2) 0.015(2) 0.016(2) -0.0026(17) 0.0049(18) -0.0020(18)
C2 0.013(2) 0.012(2) 0.0139(19) -0.0012(16) 0.0025(16) -0.0057(16)
C3 0.017(2) 0.0117(19) 0.0139(19) -0.0034(16) -0.0015(17) 0.0010(17)
C4 0.018(2) 0.013(2) 0.015(2) -0.0010(16) -0.0056(17) -0.0020(17)
C5 0.014(2) 0.018(2) 0.014(2) 0.0002(17) -0.0006(17) -0.0055(17)
C6 0.013(2) 0.011(2) 0.019(2) -0.0043(16) -0.0007(17) -0.0022(17)
C7 0.014(2) 0.012(2) 0.018(2) 0.0017(16) 0.0022(17) 0.0022(16)
C8 0.014(2) 0.013(2) 0.0137(19) -0.0017(16) -0.0019(16) 0.0014(16)
C9 0.015(2) 0.056(3) 0.0066(19) 0.009(2) 0.0024(17) 0.005(2)
C10 0.016(2) 0.064(4) 0.029(3) -0.020(3) -0.008(2) 0.020(2)
C11 0.035(3) 0.019(2) 0.039(3) -0.004(2) -0.024(2) 0.007(2)
C12 0.025(3) 0.045(3) 0.045(3) 0.033(3) -0.016(2) -0.018(2)
C13 0.012(2) 0.020(2) 0.023(2) 0.0035(18) 0.0002(18) -0.0016(17)
C14 0.014(2) 0.012(2) 0.017(2) 0.0025(16) 0.0005(17) -0.0035(17)
C15 0.013(2) 0.013(2) 0.015(2) -0.0016(16) -0.0001(16) 0.0000(17)
C16 0.032(3) 0.022(2) 0.0086(19) -0.0007(17) 0.0066(18) -0.009(2)
C17 0.021(2) 0.024(2) 0.014(2) 0.0038(18) -0.0026(18) -0.0071(19)
C18 0.017(2) 0.012(2) 0.022(2) 0.0012(17) -0.0011(18) -0.0011(17)
I1 0.0223(2) 0.01983(19) 0.00897(17) 0.000 0.00438(15) 0.000
I2 0.01352(19) 0.01121(17) 0.01101(16) 0.000 -0.00083(14) 0.000
I3 0.01470(19) 0.01316(18) 0.00954(16) 0.000 0.00059(14) 0.000
I4 0.01208(19) 0.01336(18) 0.01815(18) 0.000 0.00118(15) 0.000
I5 0.01688(14) 0.00727(12) 0.01857(13) -0.00040(10) 0.00057(11) -0.00085(10)
I6 0.0158(2) 0.01614(19) 0.01041(17) 0.000 -0.00091(14) 0.000
I7 0.01384(19) 0.01850(19) 0.01983(19) 0.000 -0.00388(15) 0.000
I8 0.01346(19) 0.01635(18) 0.01444(17) 0.000 0.00399(15) 0.000
I9 0.01223(18) 0.02084(19) 0.00934(16) 0.000 -0.00073(14) 0.000
I10 0.01449(13) 0.01123(13) 0.01938(13) 0.00034(10) -0.00116(11) 0.00157(10)
I11 0.01285(19) 0.0204(2) 0.01683(18) 0.000 0.00307(15) 0.000
I12 0.0204(2) 0.01751(19) 0.01619(18) 0.000 -0.00705(16) 0.000
I13 0.01102(18) 0.01663(19) 0.01348(17) 0.000 0.00059(14) 0.000
I14 0.0197(2) 0.01910(19) 0.01107(17) 0.000 0.00211(15) 0.000
I15 0.02438(15) 0.00712(12) 0.01736(13) 0.00003(10) -0.00413(11) -0.00035(11)
I16 0.01098(18) 0.01341(18) 0.01622(18) 0.000 -0.00089(15) 0.000
I17 0.0196(2) 0.0241(2) 0.01012(17) 0.000 0.00349(15) 0.000
I18 0.0171(2) 0.0358(2) 0.01767(19) 0.000 -0.00715(17) 0.000
I19 0.01454(19) 0.01401(18) 0.01399(17) 0.000 0.00104(15) 0.000
N1 0.0136(18) 0.024(2) 0.0173(18) -0.0036(15) 0.0025(15) 0.0024(15)
N2 0.0125(17) 0.0119(17) 0.0130(16) 0.0017(13) -0.0039(14) 0.0019(14)
N3 0.0175(19) 0.0156(18) 0.0149(17) 0.0019(14) -0.0021(14) 0.0037(15)
N4 0.018(2) 0.045(3) 0.032(2) 0.019(2) 0.0018(18) -0.0024(19)
N5 0.0199(19) 0.0178(18) 0.0147(17) 0.0017(14) -0.0042(15) 0.0029(15)
N6 0.020(2) 0.0124(17) 0.0187(18) 0.0013(14) 0.0093(15) -0.0002(15)
O1 0.0230(18) 0.0182(17) 0.0195(16) 0.0038(12) 0.0056(13) 0.0022(13)
O2 0.017(2) 0.017(2) 0.0114(19) 0.000 0.0018(18) 0.000
Pb1 0.01211(11) 0.00864(10) 0.00967(10) 0.000 0.00102(8) 0.000
Pb2 0.01226(11) 0.00885(10) 0.01201(10) 0.000 -0.00051(8) 0.000
Pb3 0.01025(11) 0.01077(10) 0.01247(10) 0.000 0.00014(8) 0.000
Pb4 0.01159(11) 0.00820(10) 0.01001(10) 0.000 -0.00116(8) 0.000
Pb5 0.01531(11) 0.00778(10) 0.00908(10) 0.000 -0.00036(8) 0.000

loop_
_atom_type_symbol
_atom_type_description
_atom_type_scat_dispersion_real
_atom_type_scat_dispersion_imag
_atom_type_scat_source
C C 0.0033 0.0016 'International Tables Vol C Tables 4.2.6.8 and 6.1.1.4'
H H 0.0000 0.0000 'International Tables Vol C Tables 4.2.6.8 and 6.1.1.4'
I I -0.4742 1.8119 'International Tables Vol C Tables 4.2.6.8 and 6.1.1.4'
N N 0.0061 0.0033 'International Tables Vol C Tables 4.2.6.8 and 6.1.1.4'
O O 0.0106 0.0060 'International Tables Vol C Tables 4.2.6.8 and 6.1.1.4'
Pb Pb -3.3944 10.1111 'International Tables Vol C Tables 4.2.6.8 and 6.1.1.4'

loop_
_geom_angle_atom_site_label_1
_geom_angle_atom_site_label_2
_geom_angle_atom_site_label_3
_geom_angle
_geom_angle_site_symmetry_1
_geom_angle_site_symmetry_3
N1 C1 C2 110.8(3) . .
N1 C1 H1A 109.5 . .
C2 C1 H1A 109.5 . .
N1 C1 H1B 109.5 . .
C2 C1 H1B 109.5 . .
H1A C1 H1B 108.1 . .
N2 C2 C3 119.3(4) . .
N2 C2 C1 117.6(4) . .
C3 C2 C1 123.1(4) . .
C2 C3 C4 119.3(4) . .
C2 C3 H3 120.3 . .
C4 C3 H3 120.3 . .
C5 C4 C3 119.8(4) . .
C5 C4 H4 120.1 . .
C3 C4 H4 120.1 . .
C6 C5 C4 119.2(4) . .
C6 C5 H5 120.4 . .
C4 C5 H5 120.4 . .
N2 C6 C5 119.3(4) . .
N2 C6 H6 120.4 . .
C5 C6 H6 120.4 . .
C8 C7 N3 112.1(3) . .
C8 C7 H7A 109.2 . .
N3 C7 H7A 109.2 . .
C8 C7 H7B 109.2 . .
N3 C7 H7B 109.2 . .
H7A C7 H7B 107.9 . .
C9 C8 N4 119.2(4) . .
C9 C8 C7 121.8(4) . .
N4 C8 C7 118.9(4) . .
C8 C9 C10 118.9(4) . .
C8 C9 H9 120.6 . .
C10 C9 H9 120.6 . .
C11 C10 C9 120.3(4) . .
C11 C10 H10 119.9 . .
C9 C10 H10 119.9 . .
C10 C11 C12 119.2(4) . .
C10 C11 H11 120.4 . .
C12 C11 H11 120.4 . .
N4 C12 C11 119.6(5) . .
N4 C12 H12 120.2 . .
C11 C12 H12 120.2 . .
N5 C13 C14 111.6(3) . .
N5 C13 H13A 109.3 . .
C14 C13 H13A 109.3 . .
N5 C13 H13B 109.3 . .
C14 C13 H13B 109.3 . .
H13A C13 H13B 108.0 . .
N6 C14 C15 118.7(4) . .
N6 C14 C13 116.7(4) . .
C15 C14 C13 124.5(4) . .
C14 C15 C18 119.7(4) . .
C14 C15 H15 120.2 . .
C18 C15 H15 120.2 . .
N6 C16 C17 119.0(4) . .
N6 C16 H16 120.5 . .
C17 C16 H16 120.5 . .
C16 C17 C18 119.0(4) . .
C16 C17 H17 120.5 . .
C18 C17 H17 120.5 . .
C15 C18 C17 119.9(4) . .
C15 C18 H18 120.0 . .
C17 C18 H18 120.0 . .
Pb2 I5 Pb1 177.010(11) . .
Pb2 I6 Pb3 96.064(10) . .
Pb2 I9 Pb3 100.689(11) . .
Pb5 I15 Pb4 171.512(11) . .
C1 N1 H1C 109.5 . .
C1 N1 H1D 109.5 . .
H1C N1 H1D 109.5 . .
C1 N1 H1E 109.5 . .
H1C N1 H1E 109.5 . .
H1D N1 H1E 109.5 . .
C6 N2 C2 123.1(3) . .
C6 N2 H2 118.4 . .
C2 N2 H2 118.4 . .
C7 N3 H3A 109.5 . .
C7 N3 H3B 109.5 . .
H3A N3 H3B 109.5 . .
C7 N3 H3C 109.5 . .
H3A N3 H3C 109.5 . .
H3B N3 H3C 109.5 . .
C12 N4 C8 122.7(4) . .
C12 N4 H4A 118.6 . .
C8 N4 H4A 118.6 . .
C13 N5 H5A 109.5 . .
C13 N5 H5B 109.5 . .
H5A N5 H5B 109.5 . .
C13 N5 H5C 109.5 . .
H5A N5 H5C 109.5 . .
H5B N5 H5C 109.5 . .
C14 N6 C16 123.6(4) . .
C14 N6 H6A 118.2 . .
C16 N6 H6A 118.2 . .
H911 O1 H912 101(5) . .
H921 O2 H922 107(6) . .
I4 Pb1 I1 96.736(12) . .
I4 Pb1 I2 174.098(11) . .
I1 Pb1 I2 89.167(11) . .
I4 Pb1 I5 94.199(6) . .
I1 Pb1 I5 88.448(6) . .
I2 Pb1 I5 85.934(6) . .
I4 Pb1 I5 94.199(6) . 8_575
I1 Pb1 I5 88.450(6) . 8_575
I2 Pb1 I5 85.933(6) . 8_575
I5 Pb1 I5 171.335(12) . 8_575
I4 Pb1 I3 92.216(11) . .
I1 Pb1 I3 171.049(12) . .
I2 Pb1 I3 81.882(10) . .
I5 Pb1 I3 90.904(6) . .
I5 Pb1 I3 90.902(6) 8_575 .
I9 Pb2 I5 92.073(6) . 8_565
I9 Pb2 I5 92.073(6) . .
I5 Pb2 I5 171.380(12) 8_565 .
I9 Pb2 I8 84.945(11) . .
I5 Pb2 I8 86.422(6) 8_565 .
I5 Pb2 I8 86.420(6) . .
I9 Pb2 I7 173.109(12) . .
I5 Pb2 I7 88.395(6) 8_565 .
I5 Pb2 I7 88.396(6) . .
I8 Pb2 I7 101.945(11) . .
I9 Pb2 I6 83.142(11) . .
I5 Pb2 I6 93.997(6) 8_565 .
I5 Pb2 I6 93.999(6) . .
I8 Pb2 I6 168.087(12) . .
I7 Pb2 I6 89.967(11) . .
I12 Pb3 I11 96.629(12) . .
I12 Pb3 I10 87.500(6) . 8_565
I11 Pb3 I10 90.172(6) . 8_565
I12 Pb3 I10 87.501(6) . .
I11 Pb3 I10 90.173(6) . .
I10 Pb3 I10 174.996(12) 8_565 .
I12 Pb3 I9 93.366(11) . .
I11 Pb3 I9 170.005(12) . .
I10 Pb3 I9 90.263(6) 8_565 .
I10 Pb3 I9 90.263(6) . .
I12 Pb3 I6 173.471(12) . .
I11 Pb3 I6 89.900(11) . .
I10 Pb3 I6 92.497(6) 8_565 .
I10 Pb3 I6 92.496(6) . .
I9 Pb3 I6 80.106(10) . .
I13 Pb4 I14 91.602(11) . .
I13 Pb4 I15 93.383(6) . 8_565
I14 Pb4 I15 92.815(6) . 8_565
I13 Pb4 I15 93.382(6) . .
I14 Pb4 I15 92.814(6) . .
I15 Pb4 I15 171.072(12) 8_565 .
I17 Pb5 I16 89.248(11) . .
I17 Pb5 I18 88.011(12) . .
I16 Pb5 I18 177.259(12) . .
I17 Pb5 I15 96.228(6) . .
I16 Pb5 I15 88.119(6) . .
I18 Pb5 I15 92.177(6) . .
I17 Pb5 I15 96.229(6) . 8_575
I16 Pb5 I15 88.120(6) . 8_575
I18 Pb5 I15 92.177(6) . 8_575
I15 Pb5 I15 166.934(12) . 8_575

loop_
_geom_bond_atom_site_label_1
_geom_bond_atom_site_label_2
_geom_bond_distance
_geom_bond_site_symmetry_2
C1 N1 1.487(5) .
C1 C2 1.505(5) .
C1 H1A 0.9900 .
C1 H1B 0.9900 .
C2 N2 1.349(5) .
C2 C3 1.368(6) .
C3 C4 1.392(5) .
C3 H3 0.9500 .
C4 C5 1.385(6) .
C4 H4 0.9500 .
C5 C6 1.379(5) .
C5 H5 0.9500 .
C6 N2 1.337(5) .
C6 H6 0.9500 .
C7 C8 1.500(5) .
C7 N3 1.503(5) .
C7 H7A 0.9900 .
C7 H7B 0.9900 .
C8 C9 1.342(6) .
C8 N4 1.351(5) .
C9 C10 1.421(6) .
C9 H9 0.9500 .
C10 C11 1.349(7) .
C10 H10 0.9500 .
C11 C12 1.366(7) .
C11 H11 0.9500 .
C12 N4 1.343(6) .
C12 H12 0.9500 .
C13 N5 1.492(5) .
C13 C14 1.511(6) .
C13 H13A 0.9900 .
C13 H13B 0.9900 .
C14 N6 1.337(5) .
C14 C15 1.369(6) .
C15 C18 1.381(6) .
C15 H15 0.9500 .
C16 N6 1.346(5) .
C16 C17 1.367(6) .
C16 H16 0.9500 .
C17 C18 1.389(6) .
C17 H17 0.9500 .
C18 H18 0.9500 .
I1 Pb1 3.1008(4) .
I2 Pb1 3.1815(4) .
I3 Pb1 3.3410(4) .
I4 Pb1 3.0789(4) .
I5 Pb2 3.2065(3) .
I5 Pb1 3.2272(3) .
I6 Pb2 3.2557(4) .
I6 Pb3 3.3632(4) .
I7 Pb2 3.2319(4) .
I8 Pb2 3.2222(4) .
I9 Pb2 3.1503(4) .
I9 Pb3 3.2421(4) .
I10 Pb3 3.1723(3) .
I11 Pb3 3.1702(4) .
I12 Pb3 3.0419(4) .
I13 Pb4 2.9931(4) .
I14 Pb4 3.0099(4) .
I15 Pb5 3.2198(3) .
I15 Pb4 3.2263(3) .
I16 Pb5 3.1714(4) .
I17 Pb5 2.9999(4) .
I18 Pb5 3.2057(5) .
N1 H1C 0.9100 .
N1 H1D 0.9100 .
N1 H1E 0.9100 .
N2 H2 0.8800 .
N3 H3A 0.9100 .
N3 H3B 0.9100 .
N3 H3C 0.9100 .
N4 H4A 0.8800 .
N5 H5A 0.9100 .
N5 H5B 0.9100 .
N5 H5C 0.9100 .
N6 H6A 0.8800 .
O1 H911 0.813(19) .
O1 H912 0.820(19) .
O2 H921 0.82(2) .
O2 H922 0.81(2) .
Pb1 I5 3.2272(3) 8_575
Pb2 I5 3.2065(3) 8_565
Pb3 I10 3.1723(3) 8_565
Pb4 I15 3.2263(3) 8_565
Pb5 I15 3.2198(3) 8_575

loop_
_geom_hbond_atom_site_label_D
_geom_hbond_atom_site_label_H
_geom_hbond_atom_site_label_A
_geom_hbond_distance_DH
_geom_hbond_distance_HA
_geom_hbond_distance_DA
_geom_hbond_angle_DHA
_geom_hbond_site_symmetry_A
N1 H1C I10 0.91 2.68 3.590(3) 173.6 5_666
N1 H1D I15 0.91 2.69 3.578(3) 164.9 2_565
N1 H1E I8 0.91 2.81 3.592(3) 144.2 2_565
N2 H2 O2 0.88 1.99 2.816(4) 156.6 .
N3 H3A I6 0.91 3.15 3.750(3) 124.9 6_556
N3 H3A I10 0.91 2.93 3.617(3) 133.4 6_556
N3 H3B I2 0.91 2.78 3.544(3) 142.1 6_556
N3 H3B I5 0.91 3.13 3.622(3) 115.9 6_556
N3 H3C O1 0.91 2.04 2.940(5) 170.8 6_556
N4 H4A O1 0.88 2.05 2.907(5) 163.5 2_565
N5 H5A I2 0.91 3.27 3.712(3) 112.3 .
N5 H5A I19 0.91 2.66 3.520(3) 157.9 .
N5 H5B I1 0.91 3.30 3.837(3) 120.4 .
N5 H5B I5 0.91 2.91 3.716(3) 148.9 .
N5 H5C I9 0.91 3.25 3.876(3) 127.8 .
N5 H5C I10 0.91 2.96 3.685(3) 137.4 .
N6 H6A I16 0.88 2.62 3.465(3) 162.4 .
O1 H911 I7 0.813(19) 2.87(3) 3.592(3) 150(4) .
O1 H912 I3 0.820(19) 2.84(2) 3.628(3) 163(4) 5_665
O2 H921 I18 0.82(2) 2.66(3) 3.426(4) 156(6) 2_565
O2 H922 I19 0.81(2) 2.62(3) 3.389(4) 158(6) 5_666

loop_
_geom_torsion_atom_site_label_1
_geom_torsion_atom_site_label_2
_geom_torsion_atom_site_label_3
_geom_torsion_atom_site_label_4
_geom_torsion
N1 C1 C2 N2 96.7(4)
N1 C1 C2 C3 -83.9(5)
N2 C2 C3 C4 0.7(6)
C1 C2 C3 C4 -178.7(4)
C2 C3 C4 C5 0.5(6)
C3 C4 C5 C6 -0.7(6)
C4 C5 C6 N2 -0.3(6)
N3 C7 C8 C9 111.1(4)
N3 C7 C8 N4 -73.7(5)
N4 C8 C9 C10 3.4(7)
C7 C8 C9 C10 178.6(4)
C8 C9 C10 C11 -2.3(7)
C9 C10 C11 C12 0.1(7)
C10 C11 C12 N4 1.0(8)
N5 C13 C14 N6 118.8(4)
N5 C13 C14 C15 -63.1(5)
N6 C14 C15 C18 0.2(6)
C13 C14 C15 C18 -177.9(4)
N6 C16 C17 C18 1.3(6)
C14 C15 C18 C17 -0.5(6)
C16 C17 C18 C15 -0.3(6)
C5 C6 N2 C2 1.6(6)
C3 C2 N2 C6 -1.8(6)
C1 C2 N2 C6 177.6(3)
C11 C12 N4 C8 0.2(8)
C9 C8 N4 C12 -2.5(7)
C7 C8 N4 C12 -177.7(4)
C15 C14 N6 C16 0.9(6)
C13 C14 N6 C16 179.1(4)
C17 C16 N6 C14 -1.7(6)
